data_7000749
loop_
_publ_author_name
'Cheng, Mei-Ling'
'Li, Hong-Xi'
'Liu, Lei-Lei'
'Wang, Hui-Hui'
'Zhang, Yong'
'Lang, Jian-Ping'

_publ_section_title
;
 Unique formation of mono-, tetra- and nona-nuclear zinc complexes from
 protonolysis reactions of [Zn(dmpzm)Et2]
;
_journal_coden_ASTM DTARAF
_journal_issue 11
_journal_name_full 'Dalton Transactions'
_journal_page_first 2012
_journal_page_last 2019
_journal_paper_doi 10.1039/b819637k
_journal_year 2009
_chemical_formula_moiety 'C14 H22 N4 O2 Zn'
_chemical_formula_sum 'C14 H22 N4 O2 Zn'
_chemical_formula_weight 343.73
_space_group_IT_number 2
_symmetry_cell_setting triclinic
_symmetry_space_group_name_Hall '-P 1'
_symmetry_space_group_name_H-M 'P -1'
_atom_sites_solution_hydrogens geom
_atom_sites_solution_primary direct
_atom_sites_solution_secondary difmap
_audit_creation_method SHELXL-97
_cell_angle_alpha 106.46(3)
_cell_angle_beta 106.65(3)
_cell_angle_gamma 102.01(3)
_cell_formula_units_Z 2
_cell_length_a 7.8314(16)
_cell_length_b 10.326(2)
_cell_length_c 11.652(2)
_cell_measurement_reflns_used 3047
_cell_measurement_temperature 193(2)
_cell_measurement_theta_max 25.3491
_cell_measurement_theta_min 3.4124
_cell_volume 821.7(4)
_computing_cell_refinement CrystalClear
_computing_data_collection CrystalClear
_computing_data_reduction CrystalStructure
_computing_molecular_graphics 'Shelxl-97 (Sheldrick, 1997)'
_computing_publication_material 'Shelxl-97 (Sheldrick, 1997)'
_computing_structure_refinement 'SHELXL-97 (Sheldrick, 1997)'
_computing_structure_solution 'SHELXS-97 (Sheldrick, 1990)'
_diffrn_ambient_temperature 193(2)
_diffrn_detector_area_resol_mean 0
_diffrn_measured_fraction_theta_full 0.992
_diffrn_measured_fraction_theta_max 0.992
_diffrn_measurement_device_type 'Rigaku Mercury'
_diffrn_measurement_method \w
_diffrn_radiation_monochromator graphite
_diffrn_radiation_source 'fine-focus sealed tube'
_diffrn_radiation_type MoK\a
_diffrn_radiation_wavelength 0.71073
_diffrn_reflns_av_R_equivalents 0.0396
_diffrn_reflns_av_sigmaI/netI 0.0530
_diffrn_reflns_limit_h_max 9
_diffrn_reflns_limit_h_min -9
_diffrn_reflns_limit_k_max 12
_diffrn_reflns_limit_k_min -11
_diffrn_reflns_limit_l_max 14
_diffrn_reflns_limit_l_min -11
_diffrn_reflns_number 8100
_diffrn_reflns_theta_full 25.35
_diffrn_reflns_theta_max 25.35
_diffrn_reflns_theta_min 3.41
_diffrn_standards_decay_% 0
_diffrn_standards_interval_count 0
_diffrn_standards_interval_time 0
_diffrn_standards_number 0
_exptl_absorpt_coefficient_mu 1.504
_exptl_absorpt_correction_T_max 0.7959
_exptl_absorpt_correction_T_min 0.4157
_exptl_absorpt_correction_type multi-scan
_exptl_absorpt_process_details 'Jacobson, R. (1998) Private communication.'
_exptl_crystal_colour Colorless
_exptl_crystal_density_diffrn 1.389
_exptl_crystal_density_method 'not measured'
_exptl_crystal_description Block
_exptl_crystal_F_000 360
_exptl_crystal_size_max 0.60
_exptl_crystal_size_mid 0.20
_exptl_crystal_size_min 0.15
_refine_diff_density_max 0.447
_refine_diff_density_min -0.370
_refine_diff_density_rms 0.071
_refine_ls_extinction_method none
_refine_ls_goodness_of_fit_ref 1.097
_refine_ls_hydrogen_treatment constr
_refine_ls_matrix_type full
_refine_ls_number_parameters 195
_refine_ls_number_reflns 2983
_refine_ls_number_restraints 1
_refine_ls_restrained_S_all 1.098
_refine_ls_R_factor_all 0.0743
_refine_ls_R_factor_gt 0.0557
_refine_ls_shift/su_max 0.046
_refine_ls_shift/su_mean 0.001
_refine_ls_structure_factor_coef Fsqd
_refine_ls_weighting_details 'calc w=1/[\s^2^(Fo^2^)+(0.0462P)^2^+0.8720P] where P=(Fo^2^+2Fc^2^)/3'
_refine_ls_weighting_scheme calc
_refine_ls_wR_factor_gt 0.1144
_refine_ls_wR_factor_ref 0.1241
_reflns_number_gt 2445
_reflns_number_total 2983
_reflns_threshold_expression >2sigma(I)
_cod_data_source_file B819637K.txt
_cod_data_source_block 3
_cod_database_code 7000749

loop_
_symmetry_equiv_pos_as_xyz
'x, y, z'
'-x, -y, -z'

loop_
_atom_site_label
_atom_site_type_symbol
_atom_site_fract_x
_atom_site_fract_y
_atom_site_fract_z
_atom_site_U_iso_or_equiv
_atom_site_adp_type
_atom_site_occupancy
_atom_site_symmetry_multiplicity
_atom_site_calc_flag
_atom_site_refinement_flags
_atom_site_disorder_assembly
_atom_site_disorder_group
Zn1 Zn 0.47505(7) 0.20809(5) 0.31411(5) 0.0439(2) Uani 1 1 d . . .
O1 O 0.2757(4) 0.2316(3) 0.1773(3) 0.0486(8) Uani 1 1 d U . .
O2 O 0.1376(5) 0.3684(4) 0.0968(4) 0.0758(11) Uani 1 1 d . . .
N1 N 0.5253(5) 0.0405(4) 0.1913(3) 0.0414(8) Uani 1 1 d . . .
N2 N 0.3878(5) -0.0887(4) 0.1260(3) 0.0409(8) Uani 1 1 d . . .
N3 N 0.1989(5) -0.0766(3) 0.2546(3) 0.0388(8) Uani 1 1 d . . .
N4 N 0.2982(5) 0.0538(3) 0.3504(3) 0.0389(8) Uani 1 1 d . . .
C1 C 0.8614(7) 0.1377(6) 0.2330(6) 0.0664(15) Uani 1 1 d . . .
H1A H 0.8397 0.2272 0.2717 0.100 Uiso 1 1 calc R . .
H1B H 0.9121 0.1446 0.1664 0.100 Uiso 1 1 calc R . .
H1C H 0.9513 0.1192 0.2995 0.100 Uiso 1 1 calc R . .
C2 C 0.6794(6) 0.0183(5) 0.1737(4) 0.0435(10) Uani 1 1 d . . .
C3 C 0.6384(7) -0.1233(5) 0.0974(4) 0.0540(12) Uani 1 1 d . . .
H3 H 0.7237 -0.1657 0.0702 0.065 Uiso 1 1 calc R . .
C4 C 0.4546(7) -0.1901(5) 0.0688(4) 0.0474(11) Uani 1 1 d . . .
C5 C 0.3377(9) -0.3412(5) -0.0063(5) 0.0725(16) Uani 1 1 d . . .
H5A H 0.4043 -0.3902 -0.0545 0.109 Uiso 1 1 calc R . .
H5B H 0.2181 -0.3453 -0.0665 0.109 Uiso 1 1 calc R . .
H5C H 0.3136 -0.3876 0.0526 0.109 Uiso 1 1 calc R . .
C6 C 0.2025(6) -0.0964(4) 0.1278(4) 0.0418(10) Uani 1 1 d . . .
H6A H 0.1618 -0.0223 0.0995 0.050 Uiso 1 1 calc R . .
H6B H 0.1129 -0.1903 0.0664 0.050 Uiso 1 1 calc R . .
C7 C 0.0039(8) -0.3203(5) 0.2191(5) 0.0642(14) Uani 1 1 d . . .
H7A H -0.0849 -0.3247 0.1383 0.096 Uiso 1 1 calc R . .
H7B H -0.0654 -0.3613 0.2651 0.096 Uiso 1 1 calc R . .
H7C H 0.0882 -0.3743 0.2005 0.096 Uiso 1 1 calc R . .
C8 C 0.1168(6) -0.1685(4) 0.3009(4) 0.0443(10) Uani 1 1 d . . .
C9 C 0.1630(7) -0.0953(5) 0.4287(5) 0.0515(12) Uani 1 1 d . . .
H9 H 0.1254 -0.1309 0.4874 0.062 Uiso 1 1 calc R . .
C10 C 0.2761(6) 0.0420(5) 0.4568(4) 0.0435(10) Uani 1 1 d . . .
C11 C 0.3676(8) 0.1639(5) 0.5823(4) 0.0592(13) Uani 1 1 d . . .
H11A H 0.4896 0.2191 0.5877 0.089 Uiso 1 1 calc R . .
H11B H 0.3858 0.1280 0.6528 0.089 Uiso 1 1 calc R . .
H11C H 0.2875 0.2249 0.5890 0.089 Uiso 1 1 calc R . .
C12 C 0.6733(8) 0.3774(5) 0.4523(5) 0.0650(14) Uani 1 1 d . . .
H12A H 0.6201 0.4184 0.5162 0.078 Uiso 1 1 calc R . .
H12B H 0.7753 0.3455 0.4963 0.078 Uiso 1 1 calc R . .
C13 C 0.7588(9) 0.4936(6) 0.4132(7) 0.100(2) Uani 1 1 d . . .
H13A H 0.8221 0.4574 0.3557 0.150 Uiso 1 1 calc R . .
H13B H 0.8502 0.5733 0.4900 0.150 Uiso 1 1 calc R . .
H13C H 0.6600 0.5261 0.3684 0.150 Uiso 1 1 calc R . .
C14 C 0.2482(7) 0.3457(5) 0.1800(5) 0.0551(12) Uani 1 1 d U . .
H14 H 0.3228 0.4257 0.2566 0.066 Uiso 1 1 calc R . .

loop_
_atom_site_aniso_label
_atom_site_aniso_U_11
_atom_site_aniso_U_22
_atom_site_aniso_U_33
_atom_site_aniso_U_23
_atom_site_aniso_U_13
_atom_site_aniso_U_12
Zn1 0.0410(3) 0.0376(3) 0.0489(3) 0.0149(2) 0.0135(2) 0.0097(2)
O1 0.0530(19) 0.0389(17) 0.0523(19) 0.0160(14) 0.0144(15) 0.0191(15)
O2 0.075(3) 0.055(2) 0.071(2) 0.0221(19) -0.011(2) 0.0240(19)
N1 0.042(2) 0.0398(19) 0.045(2) 0.0176(17) 0.0178(17) 0.0137(17)
N2 0.040(2) 0.043(2) 0.039(2) 0.0137(16) 0.0145(16) 0.0133(17)
N3 0.037(2) 0.0371(19) 0.040(2) 0.0137(16) 0.0137(16) 0.0086(16)
N4 0.041(2) 0.0352(18) 0.0384(19) 0.0113(16) 0.0136(16) 0.0116(16)
C1 0.044(3) 0.086(4) 0.089(4) 0.050(3) 0.034(3) 0.023(3)
C2 0.040(2) 0.060(3) 0.045(3) 0.027(2) 0.022(2) 0.024(2)
C3 0.059(3) 0.071(3) 0.049(3) 0.024(3) 0.029(3) 0.039(3)
C4 0.059(3) 0.050(3) 0.038(2) 0.014(2) 0.020(2) 0.027(2)
C5 0.092(4) 0.052(3) 0.063(3) 0.002(3) 0.027(3) 0.030(3)
C6 0.041(3) 0.039(2) 0.037(2) 0.0117(19) 0.008(2) 0.0094(19)
C7 0.073(4) 0.046(3) 0.067(3) 0.023(3) 0.024(3) 0.003(3)
C8 0.042(3) 0.040(2) 0.053(3) 0.023(2) 0.017(2) 0.009(2)
C9 0.059(3) 0.054(3) 0.056(3) 0.033(2) 0.031(2) 0.017(2)
C10 0.047(3) 0.048(3) 0.042(3) 0.020(2) 0.020(2) 0.022(2)
C11 0.075(4) 0.057(3) 0.043(3) 0.014(2) 0.021(3) 0.023(3)
C12 0.064(3) 0.049(3) 0.059(3) 0.012(2) 0.009(3) 0.004(3)
C13 0.072(4) 0.050(3) 0.145(7) 0.039(4) 0.004(4) -0.001(3)
C14 0.049(3) 0.048(3) 0.049(3) 0.008(2) 0.001(2) 0.013(2)

loop_
_atom_type_symbol
_atom_type_description
_atom_type_scat_dispersion_real
_atom_type_scat_dispersion_imag
_atom_type_scat_source
C C 0.0033 0.0016 'International Tables Vol C Tables 4.2.6.8 and 6.1.1.4'
H H 0.0000 0.0000 'International Tables Vol C Tables 4.2.6.8 and 6.1.1.4'
N N 0.0061 0.0033 'International Tables Vol C Tables 4.2.6.8 and 6.1.1.4'
O O 0.0106 0.0060 'International Tables Vol C Tables 4.2.6.8 and 6.1.1.4'
Zn Zn 0.2839 1.4301 'International Tables Vol C Tables 4.2.6.8 and 6.1.1.4'

loop_
_geom_angle_atom_site_label_1
_geom_angle_atom_site_label_2
_geom_angle_atom_site_label_3
_geom_angle
_geom_angle_site_symmetry_1
_geom_angle_site_symmetry_3
_geom_angle_publ_flag
C12 Zn1 O1 119.94(18) . . ?
C12 Zn1 N1 124.5(2) . . ?
O1 Zn1 N1 96.58(13) . . ?
C12 Zn1 N4 123.04(19) . . ?
O1 Zn1 N4 97.37(13) . . ?
N1 Zn1 N4 87.60(13) . . ?
C14 O1 Zn1 124.9(3) . . ?
C2 N1 N2 105.3(3) . . ?
C2 N1 Zn1 134.0(3) . . ?
N2 N1 Zn1 119.7(3) . . ?
C4 N2 N1 111.5(4) . . ?
C4 N2 C6 131.0(4) . . ?
N1 N2 C6 117.6(3) . . ?
C8 N3 N4 110.8(3) . . ?
C8 N3 C6 131.1(4) . . ?
N4 N3 C6 118.1(3) . . ?
C10 N4 N3 105.8(3) . . ?
C10 N4 Zn1 134.0(3) . . ?
N3 N4 Zn1 119.3(2) . . ?
C2 C1 H1A 109.5 . . ?
C2 C1 H1B 109.5 . . ?
H1A C1 H1B 109.5 . . ?
C2 C1 H1C 109.5 . . ?
H1A C1 H1C 109.5 . . ?
H1B C1 H1C 109.5 . . ?
N1 C2 C3 109.7(4) . . ?
N1 C2 C1 120.5(4) . . ?
C3 C2 C1 129.8(4) . . ?
C4 C3 C2 107.7(4) . . ?
C4 C3 H3 126.1 . . ?
C2 C3 H3 126.1 . . ?
C3 C4 N2 105.8(4) . . ?
C3 C4 C5 130.9(4) . . ?
N2 C4 C5 123.3(4) . . ?
C4 C5 H5A 109.5 . . ?
C4 C5 H5B 109.5 . . ?
H5A C5 H5B 109.5 . . ?
C4 C5 H5C 109.5 . . ?
H5A C5 H5C 109.5 . . ?
H5B C5 H5C 109.5 . . ?
N3 C6 N2 111.5(3) . . ?
N3 C6 H6A 109.3 . . ?
N2 C6 H6A 109.3 . . ?
N3 C6 H6B 109.3 . . ?
N2 C6 H6B 109.3 . . ?
H6A C6 H6B 108.0 . . ?
C8 C7 H7A 109.5 . . ?
C8 C7 H7B 109.5 . . ?
H7A C7 H7B 109.5 . . ?
C8 C7 H7C 109.5 . . ?
H7A C7 H7C 109.5 . . ?
H7B C7 H7C 109.5 . . ?
N3 C8 C9 106.7(4) . . ?
N3 C8 C7 122.8(4) . . ?
C9 C8 C7 130.5(4) . . ?
C8 C9 C10 106.9(4) . . ?
C8 C9 H9 126.6 . . ?
C10 C9 H9 126.6 . . ?
N4 C10 C9 109.8(4) . . ?
N4 C10 C11 121.0(4) . . ?
C9 C10 C11 129.1(4) . . ?
C10 C11 H11A 109.5 . . ?
C10 C11 H11B 109.5 . . ?
H11A C11 H11B 109.5 . . ?
C10 C11 H11C 109.5 . . ?
H11A C11 H11C 109.5 . . ?
H11B C11 H11C 109.5 . . ?
C13 C12 Zn1 117.0(4) . . ?
C13 C12 H12A 108.0 . . ?
Zn1 C12 H12A 108.0 . . ?
C13 C12 H12B 108.0 . . ?
Zn1 C12 H12B 108.0 . . ?
H12A C12 H12B 107.3 . . ?
C12 C13 H13A 109.5 . . ?
C12 C13 H13B 109.5 . . ?
H13A C13 H13B 109.5 . . ?
C12 C13 H13C 109.5 . . ?
H13A C13 H13C 109.5 . . ?
H13B C13 H13C 109.5 . . ?
O2 C14 O1 128.0(5) . . ?
O2 C14 H14 116.0 . . ?
O1 C14 H14 116.0 . . ?

loop_
_geom_bond_atom_site_label_1
_geom_bond_atom_site_label_2
_geom_bond_distance
_geom_bond_site_symmetry_2
_geom_bond_publ_flag
Zn1 C12 1.975(5) . ?
Zn1 O1 1.997(3) . ?
Zn1 N1 2.098(4) . ?
Zn1 N4 2.106(3) . ?
O1 C14 1.234(5) . ?
O2 C14 1.216(5) . ?
N1 C2 1.335(5) . ?
N1 N2 1.369(5) . ?
N2 C4 1.359(5) . ?
N2 C6 1.443(5) . ?
N3 C8 1.357(5) . ?
N3 N4 1.371(4) . ?
N3 C6 1.442(5) . ?
N4 C10 1.335(5) . ?
C1 C2 1.500(7) . ?
C1 H1A 0.9800 . ?
C1 H1B 0.9800 . ?
C1 H1C 0.9800 . ?
C2 C3 1.391(6) . ?
C3 C4 1.356(7) . ?
C3 H3 0.9500 . ?
C4 C5 1.487(7) . ?
C5 H5A 0.9800 . ?
C5 H5B 0.9800 . ?
C5 H5C 0.9800 . ?
C6 H6A 0.9900 . ?
C6 H6B 0.9900 . ?
C7 C8 1.497(6) . ?
C7 H7A 0.9800 . ?
C7 H7B 0.9800 . ?
C7 H7C 0.9800 . ?
C8 C9 1.364(6) . ?
C9 C10 1.396(6) . ?
C9 H9 0.9500 . ?
C10 C11 1.489(6) . ?
C11 H11A 0.9800 . ?
C11 H11B 0.9800 . ?
C11 H11C 0.9800 . ?
C12 C13 1.499(7) . ?
C12 H12A 0.9900 . ?
C12 H12B 0.9900 . ?
C13 H13A 0.9800 . ?
C13 H13B 0.9800 . ?
C13 H13C 0.9800 . ?
C14 H14 0.9500 . ?

loop_
_geom_hbond_atom_site_label_D
_geom_hbond_atom_site_label_H
_geom_hbond_atom_site_label_A
_geom_hbond_distance_DH
_geom_hbond_distance_HA
_geom_hbond_distance_DA
_geom_hbond_angle_DHA
_geom_hbond_site_symmetry_A
C6 H6A O1 0.99 2.39 3.167(5) 135.0 .
C6 H6B O2 0.99 2.29 3.249(6) 164.0 2
C7 H7A O2 0.98 2.54 3.380(7) 143.0 2
